data_4108003
loop_
_publ_author_name
'Daniela Buccella'
'Gerard Parkin'

_publ_section_title
;
 Mononuclear and Dinuclear Molybdenum and Tungsten Complexes of
 p-tert-Butyltetrathiacalix[4]arene and
 p-tert-Butyltetrasulfonylcalix[4]arene: Facile Cleavage of the Calixarene
 Ligand Framework by Nickel
;
_journal_name_full 'Journal of the American Chemical Society'
_journal_page_first 8617
_journal_page_last 8619
_journal_paper_doi 10.1021/ja803215x
_journal_volume 130
_journal_year 2008
_chemical_formula_sum 'C58 H84 Mo O4 P3 S4'
_chemical_formula_weight 1162.34
_chemical_name_systematic
;

 ?

;
_space_group_IT_number 2
_symmetry_cell_setting triclinic
_symmetry_space_group_name_Hall '-P 1'
_symmetry_space_group_name_H-M 'P -1'
_atom_sites_solution_hydrogens geom
_atom_sites_solution_primary direct
_atom_sites_solution_secondary difmap
_audit_creation_method SHELXL-97
_cell_angle_alpha 84.6300(10)
_cell_angle_beta 73.8690(10)
_cell_angle_gamma 66.2820(10)
_cell_formula_units_Z 2
_cell_length_a 13.2173(9)
_cell_length_b 14.3491(9)
_cell_length_c 18.9086(12)
_cell_measurement_temperature 243(2)
_cell_volume 3153.3(4)
_computing_cell_refinement 'Bruker SMART'
_computing_data_collection 'Bruker SMART'
_computing_data_reduction 'Bruker SHELXTL'
_computing_molecular_graphics 'Bruker SHELXTL'
_computing_publication_material 'Bruker SHELXTL'
_computing_structure_refinement 'SHELXL-97 (Sheldrick, 1997)'
_computing_structure_solution 'SHELXS-97 (Sheldrick, 1990)'
_diffrn_ambient_temperature 243(2)
_diffrn_measured_fraction_theta_full 0.986
_diffrn_measured_fraction_theta_max 0.986
_diffrn_measurement_device_type 'CCD area detector'
_diffrn_measurement_method 'phi and omega scans'
_diffrn_radiation_monochromator graphite
_diffrn_radiation_source 'fine-focus sealed tube'
_diffrn_radiation_type MoK\a
_diffrn_radiation_wavelength 0.71073
_diffrn_reflns_av_R_equivalents 0.0167
_diffrn_reflns_av_sigmaI/netI 0.0289
_diffrn_reflns_limit_h_max 16
_diffrn_reflns_limit_h_min -13
_diffrn_reflns_limit_k_max 15
_diffrn_reflns_limit_k_min -17
_diffrn_reflns_limit_l_max 23
_diffrn_reflns_limit_l_min -18
_diffrn_reflns_number 20422
_diffrn_reflns_theta_full 26.37
_diffrn_reflns_theta_max 26.37
_diffrn_reflns_theta_min 1.12
_exptl_absorpt_coefficient_mu 0.457
_exptl_absorpt_correction_T_max 0.9141
_exptl_absorpt_correction_T_min 0.8750
_exptl_absorpt_correction_type empirical
_exptl_absorpt_process_details sadabs
_exptl_crystal_colour yellow
_exptl_crystal_density_diffrn 1.224
_exptl_crystal_description block
_exptl_crystal_F_000 1230
_exptl_crystal_size_max 0.30
_exptl_crystal_size_mid 0.20
_exptl_crystal_size_min 0.20
_refine_diff_density_max 0.906
_refine_diff_density_min -0.442
_refine_diff_density_rms 0.056
_refine_ls_extinction_method none
_refine_ls_goodness_of_fit_ref 1.055
_refine_ls_hydrogen_treatment mixed
_refine_ls_matrix_type full
_refine_ls_number_parameters 647
_refine_ls_number_reflns 12721
_refine_ls_number_restraints 2
_refine_ls_restrained_S_all 1.055
_refine_ls_R_factor_all 0.0520
_refine_ls_R_factor_gt 0.0394
_refine_ls_shift/su_max 0.001
_refine_ls_shift/su_mean 0.000
_refine_ls_structure_factor_coef Fsqd
_refine_ls_weighting_details 'calc w=1/[\s^2^(Fo^2^)+(0.0610P)^2^+1.2722P] where P=(Fo^2^+2Fc^2^)/3'
_refine_ls_weighting_scheme calc
_refine_ls_wR_factor_gt 0.1062
_refine_ls_wR_factor_ref 0.1139
_reflns_number_gt 10223
_reflns_number_total 12721
_reflns_threshold_expression >2sigma(I)
_cod_data_source_file ja803215x-file008.cif
_cod_data_source_block calmos10
_cod_database_code 4108003

loop_
_symmetry_equiv_pos_as_xyz
'x, y, z'
'-x, -y, -z'

loop_
_atom_site_label
_atom_site_type_symbol
_atom_site_fract_x
_atom_site_fract_y
_atom_site_fract_z
_atom_site_U_iso_or_equiv
_atom_site_adp_type
_atom_site_occupancy
_atom_site_symmetry_multiplicity
_atom_site_calc_flag
_atom_site_refinement_flags
Mo Mo 0.799937(18) 0.117712(16) 0.248887(12) 0.03594(8) Uani 1 1 d .
H1 H 0.768(3) 0.236(2) 0.2352(18) 0.069(10) Uiso 1 1 d .
H2 H 0.674(3) 0.209(2) 0.2699(17) 0.063(9) Uiso 1 1 d .
S1 S 0.67841(5) 0.03837(5) 0.33250(4) 0.03807(15) Uani 1 1 d .
S2 S 0.90234(6) -0.19506(6) 0.07765(4) 0.04912(18) Uani 1 1 d .
S3 S 1.31288(6) -0.25599(6) 0.12908(4) 0.05069(18) Uani 1 1 d .
S4 S 1.08613(5) -0.07581(5) 0.40585(4) 0.03776(14) Uani 1 1 d .
P1 P 0.76266(6) 0.23306(5) 0.34979(4) 0.04535(17) Uani 1 1 d .
P2 P 0.96563(7) 0.15282(5) 0.17100(4) 0.04676(18) Uani 1 1 d .
P3 P 0.69592(7) 0.16396(6) 0.15301(4) 0.0521(2) Uani 1 1 d .
O1 O 0.91788(14) 0.01675(12) 0.31009(9) 0.0360(4) Uani 1 1 d .
O2 O 0.85256(15) -0.02789(13) 0.18953(10) 0.0407(4) Uani 1 1 d .
O3 O 1.06915(18) -0.15005(15) 0.14098(13) 0.0571(5) Uani 1 1 d D
H3 H 0.9921(16) -0.113(2) 0.1479(18) 0.069(10) Uiso 1 1 d D
O4 O 1.15838(18) -0.08180(14) 0.24043(11) 0.0492(5) Uani 1 1 d D
H4 H 1.088(2) -0.048(3) 0.2710(18) 0.086(13) Uiso 1 1 d D
C10 C 0.8785(2) -0.02357(17) 0.37210(13) 0.0335(5) Uani 1 1 d .
C11 C 0.9449(2) -0.07096(17) 0.42263(13) 0.0333(5) Uani 1 1 d .
C12 C 0.8998(2) -0.11055(18) 0.48799(14) 0.0376(5) Uani 1 1 d .
H12A H 0.9468 -0.1415 0.5199 0.045 Uiso 1 1 calc R
C13 C 0.7881(2) -0.10649(19) 0.50833(14) 0.0406(6) Uani 1 1 d .
C14 C 0.7222(2) -0.05929(19) 0.45948(14) 0.0400(6) Uani 1 1 d .
H14A H 0.6461 -0.0538 0.4711 0.048 Uiso 1 1 calc R
C15 C 0.7662(2) -0.02005(18) 0.39387(14) 0.0354(5) Uani 1 1 d .
C16 C 0.7400(3) -0.1484(2) 0.58214(17) 0.0544(7) Uani 1 1 d .
C17 C 0.6464(3) -0.1822(3) 0.5772(2) 0.0821(12) Uani 1 1 d .
H17A H 0.6783 -0.2368 0.5408 0.123 Uiso 1 1 calc R
H17B H 0.5854 -0.1252 0.5630 0.123 Uiso 1 1 calc R
H17C H 0.6159 -0.2061 0.6248 0.123 Uiso 1 1 calc R
C18 C 0.6913(6) -0.0653(4) 0.6411(2) 0.142(3) Uani 1 1 d .
H18A H 0.6608 -0.0908 0.6880 0.212 Uiso 1 1 calc R
H18B H 0.6306 -0.0068 0.6279 0.212 Uiso 1 1 calc R
H18C H 0.7515 -0.0454 0.6451 0.212 Uiso 1 1 calc R
C19 C 0.8326(4) -0.2416(4) 0.6035(3) 0.1032(17) Uani 1 1 d .
H19A H 0.8629 -0.2944 0.5658 0.155 Uiso 1 1 calc R
H19B H 0.8002 -0.2664 0.6501 0.155 Uiso 1 1 calc R
H19C H 0.8938 -0.2236 0.6082 0.155 Uiso 1 1 calc R
C20 C 0.7951(2) -0.08742(19) 0.21171(15) 0.0395(6) Uani 1 1 d .
C21 C 0.7098(2) -0.06996(19) 0.27873(15) 0.0401(6) Uani 1 1 d .
C22 C 0.6492(2) -0.1313(2) 0.30331(16) 0.0456(6) Uani 1 1 d .
H22A H 0.5933 -0.1155 0.3487 0.055 Uiso 1 1 calc R
C23 C 0.6689(2) -0.2154(2) 0.26294(18) 0.0503(7) Uani 1 1 d .
C24 C 0.7512(2) -0.2332(2) 0.19585(17) 0.0496(7) Uani 1 1 d .
H24A H 0.7663 -0.2894 0.1668 0.060 Uiso 1 1 calc R
C25 C 0.8127(2) -0.1719(2) 0.16934(15) 0.0435(6) Uani 1 1 d .
C26 C 0.5993(3) -0.2816(3) 0.2909(2) 0.0650(9) Uani 1 1 d .
C27 C 0.6423(6) -0.3756(4) 0.2458(3) 0.155(3) Uani 1 1 d .
H27A H 0.6358 -0.3575 0.1960 0.232 Uiso 1 1 calc R
H27B H 0.5972 -0.4154 0.2671 0.232 Uiso 1 1 calc R
H27C H 0.7219 -0.4154 0.2446 0.232 Uiso 1 1 calc R
C28 C 0.6115(7) -0.3201(6) 0.3671(3) 0.176(4) Uani 1 1 d .
H28A H 0.5679 -0.3621 0.3846 0.265 Uiso 1 1 calc R
H28B H 0.5827 -0.2626 0.4007 0.265 Uiso 1 1 calc R
H28C H 0.6916 -0.3601 0.3645 0.265 Uiso 1 1 calc R
C29 C 0.4784(5) -0.2218(4) 0.2949(6) 0.232(5) Uani 1 1 d .
H29A H 0.4703 -0.1976 0.2464 0.348 Uiso 1 1 calc R
H29B H 0.4494 -0.1642 0.3284 0.348 Uiso 1 1 calc R
H29C H 0.4352 -0.2641 0.3127 0.348 Uiso 1 1 calc R
C30 C 1.1079(2) -0.2422(2) 0.10997(15) 0.0431(6) Uani 1 1 d .
C31 C 1.0418(2) -0.2790(2) 0.08415(14) 0.0425(6) Uani 1 1 d .
C32 C 1.0890(2) -0.3780(2) 0.05584(15) 0.0464(6) Uani 1 1 d .
H32A H 1.0426 -0.4019 0.0395 0.056 Uiso 1 1 calc R
C33 C 1.2024(3) -0.4429(2) 0.05096(16) 0.0511(7) Uani 1 1 d .
C34 C 1.2685(2) -0.4027(2) 0.07418(15) 0.0493(7) Uani 1 1 d .
H34A H 1.3461 -0.4437 0.0700 0.059 Uiso 1 1 calc R
C35 C 1.2240(2) -0.3050(2) 0.10300(14) 0.0439(6) Uani 1 1 d .
C36 C 1.2530(3) -0.5538(2) 0.0232(2) 0.0688(10) Uani 1 1 d .
C37 C 1.2847(9) -0.6230(4) 0.0846(5) 0.229(5) Uani 1 1 d .
H37A H 1.2164 -0.6132 0.1244 0.344 Uiso 1 1 calc R
H37B H 1.3385 -0.6075 0.1023 0.344 Uiso 1 1 calc R
H37C H 1.3197 -0.6931 0.0669 0.344 Uiso 1 1 calc R
C38 C 1.1818(5) -0.5774(4) -0.0110(5) 0.199(4) Uani 1 1 d .
H38A H 1.1077 -0.5641 0.0237 0.298 Uiso 1 1 calc R
H38B H 1.2179 -0.6487 -0.0260 0.298 Uiso 1 1 calc R
H38C H 1.1716 -0.5356 -0.0539 0.298 Uiso 1 1 calc R
C39 C 1.3669(5) -0.5772(5) -0.0329(5) 0.212(5) Uani 1 1 d .
H39A H 1.3978 -0.6473 -0.0501 0.318 Uiso 1 1 calc R
H39B H 1.4196 -0.5672 -0.0104 0.318 Uiso 1 1 calc R
H39C H 1.3564 -0.5321 -0.0741 0.318 Uiso 1 1 calc R
C40 C 1.1957(2) -0.17457(19) 0.27092(14) 0.0382(5) Uani 1 1 d .
C41 C 1.2665(2) -0.2621(2) 0.22693(15) 0.0404(6) Uani 1 1 d .
C42 C 1.3031(2) -0.3565(2) 0.25973(16) 0.0451(6) Uani 1 1 d .
H42A H 1.3505 -0.4144 0.2293 0.054 Uiso 1 1 calc R
C43 C 1.2731(2) -0.3692(2) 0.33469(16) 0.0438(6) Uani 1 1 d .
C44 C 1.2041(2) -0.28125(19) 0.37786(15) 0.0403(6) Uani 1 1 d .
H44A H 1.1821 -0.2869 0.4293 0.048 Uiso 1 1 calc R
C45 C 1.16700(19) -0.18587(18) 0.34731(14) 0.0351(5) Uani 1 1 d .
C46 C 1.3116(3) -0.4735(2) 0.3711(2) 0.0605(8) Uani 1 1 d .
C47 C 1.2092(4) -0.4918(3) 0.4171(3) 0.1136(18) Uani 1 1 d .
H47A H 1.1631 -0.4939 0.3857 0.170 Uiso 1 1 calc R
H47B H 1.1637 -0.4371 0.4534 0.170 Uiso 1 1 calc R
H47C H 1.2343 -0.5561 0.4418 0.170 Uiso 1 1 calc R
C48 C 1.3862(5) -0.5586(3) 0.3169(3) 0.1149(19) Uani 1 1 d .
H48A H 1.3452 -0.5607 0.2821 0.172 Uiso 1 1 calc R
H48B H 1.4072 -0.6225 0.3426 0.172 Uiso 1 1 calc R
H48C H 1.4550 -0.5480 0.2906 0.172 Uiso 1 1 calc R
C49 C 1.3803(4) -0.4736(3) 0.4259(3) 0.1030(16) Uani 1 1 d .
H49A H 1.4045 -0.5396 0.4488 0.154 Uiso 1 1 calc R
H49B H 1.3321 -0.4213 0.4636 0.154 Uiso 1 1 calc R
H49C H 1.4471 -0.4602 0.3996 0.154 Uiso 1 1 calc R
C51 C 1.0698(3) 0.0595(2) 0.10041(18) 0.0619(8) Uani 1 1 d .
H51A H 1.1293 0.0831 0.0745 0.093 Uiso 1 1 calc R
H51B H 1.0321 0.0506 0.0658 0.093 Uiso 1 1 calc R
H51C H 1.1037 -0.0049 0.1232 0.093 Uiso 1 1 calc R
C52 C 0.9332(3) 0.2705(2) 0.11818(19) 0.0680(9) Uani 1 1 d .
H52A H 1.0041 0.2758 0.0901 0.102 Uiso 1 1 calc R
H52B H 0.8886 0.3286 0.1517 0.102 Uiso 1 1 calc R
H52C H 0.8897 0.2692 0.0848 0.102 Uiso 1 1 calc R
C53 C 1.0611(3) 0.1696(3) 0.2179(2) 0.0668(9) Uani 1 1 d .
H53A H 1.1221 0.1827 0.1818 0.100 Uiso 1 1 calc R
H53B H 1.0939 0.1083 0.2442 0.100 Uiso 1 1 calc R
H53C H 1.0181 0.2268 0.2524 0.100 Uiso 1 1 calc R
C61 C 0.8708(3) 0.2043(3) 0.40046(19) 0.0663(9) Uani 1 1 d .
H61A H 0.8442 0.2563 0.4383 0.099 Uiso 1 1 calc R
H61B H 0.9418 0.2029 0.3668 0.099 Uiso 1 1 calc R
H61C H 0.8839 0.1385 0.4232 0.099 Uiso 1 1 calc R
C62 C 0.6376(3) 0.2458(3) 0.42728(19) 0.0680(9) Uani 1 1 d .
H62A H 0.6301 0.2927 0.4640 0.102 Uiso 1 1 calc R
H62B H 0.6474 0.1798 0.4490 0.102 Uiso 1 1 calc R
H62C H 0.5691 0.2717 0.4097 0.102 Uiso 1 1 calc R
C63 C 0.7318(3) 0.3669(2) 0.3281(2) 0.0665(9) Uani 1 1 d .
H63A H 0.7187 0.4043 0.3721 0.100 Uiso 1 1 calc R
H63B H 0.6639 0.3951 0.3098 0.100 Uiso 1 1 calc R
H63C H 0.7963 0.3723 0.2907 0.100 Uiso 1 1 calc R
C71 C 0.5761(3) 0.1248(3) 0.1696(2) 0.0825(12) Uani 1 1 d .
H71A H 0.5405 0.1460 0.1291 0.124 Uiso 1 1 calc R
H71B H 0.5202 0.1562 0.2151 0.124 Uiso 1 1 calc R
H71C H 0.6038 0.0513 0.1734 0.124 Uiso 1 1 calc R
C72 C 0.7771(3) 0.1114(3) 0.06097(18) 0.0713(10) Uani 1 1 d .
H72A H 0.7272 0.1348 0.0282 0.107 Uiso 1 1 calc R
H72B H 0.8075 0.0377 0.0624 0.107 Uiso 1 1 calc R
H72C H 0.8397 0.1338 0.0432 0.107 Uiso 1 1 calc R
C73 C 0.6274(3) 0.2990(3) 0.1340(2) 0.0782(11) Uani 1 1 d .
H73A H 0.5896 0.3064 0.0953 0.117 Uiso 1 1 calc R
H73B H 0.6849 0.3277 0.1182 0.117 Uiso 1 1 calc R
H73C H 0.5713 0.3345 0.1782 0.117 Uiso 1 1 calc R
C81 C 0.9454(4) -0.4944(4) 0.3631(3) 0.1040(16) Uani 1 1 d .
H81A H 0.9300 -0.5489 0.3882 0.125 Uiso 1 1 calc R
C82 C 1.0065(5) -0.5052(4) 0.2919(4) 0.1158(18) Uani 1 1 d .
H82A H 1.0315 -0.5668 0.2662 0.139 Uiso 1 1 calc R
C83 C 1.0324(5) -0.4252(4) 0.2569(3) 0.1167(19) Uani 1 1 d .
H83A H 1.0789 -0.4337 0.2083 0.140 Uiso 1 1 calc R
C84 C 0.9910(4) -0.3361(3) 0.2922(3) 0.0857(12) Uani 1 1 d .
H84A H 1.0056 -0.2810 0.2674 0.103 Uiso 1 1 calc R
C85 C 0.9300(4) -0.3237(4) 0.3616(3) 0.0905(13) Uani 1 1 d .
H85A H 0.9027 -0.2609 0.3863 0.109 Uiso 1 1 calc R
C86 C 0.9067(5) -0.4032(5) 0.3975(3) 0.1160(18) Uani 1 1 d .
H86A H 0.8630 -0.3942 0.4468 0.139 Uiso 1 1 calc R
C91 C 1.6081(6) -0.0563(7) 0.0038(6) 0.168(3) Uani 1 1 d .
H91A H 1.6838 -0.0960 0.0056 0.202 Uiso 1 1 calc R
C92 C 1.5209(9) -0.0731(6) 0.0519(5) 0.168(3) Uani 1 1 d .
H92A H 1.5347 -0.1227 0.0882 0.202 Uiso 1 1 calc R
C93 C 1.4117(7) -0.0162(7) 0.0467(6) 0.169(3) Uani 1 1 d .
H93A H 1.3499 -0.0281 0.0788 0.203 Uiso 1 1 calc R

loop_
_atom_site_aniso_label
_atom_site_aniso_U_11
_atom_site_aniso_U_22
_atom_site_aniso_U_33
_atom_site_aniso_U_23
_atom_site_aniso_U_13
_atom_site_aniso_U_12
Mo 0.03642(12) 0.03158(12) 0.03572(13) 0.00003(8) -0.01062(9) -0.00839(9)
S1 0.0304(3) 0.0386(3) 0.0417(3) -0.0046(3) -0.0089(3) -0.0093(2)
S2 0.0514(4) 0.0488(4) 0.0424(4) -0.0079(3) -0.0174(3) -0.0098(3)
S3 0.0416(4) 0.0647(5) 0.0453(4) -0.0134(3) 0.0036(3) -0.0271(3)
S4 0.0335(3) 0.0376(3) 0.0417(3) -0.0045(3) -0.0106(3) -0.0119(3)
P1 0.0497(4) 0.0356(3) 0.0466(4) -0.0025(3) -0.0138(3) -0.0113(3)
P2 0.0537(4) 0.0409(4) 0.0423(4) 0.0043(3) -0.0073(3) -0.0195(3)
P3 0.0536(4) 0.0514(4) 0.0459(4) 0.0017(3) -0.0216(4) -0.0098(4)
O1 0.0324(8) 0.0367(9) 0.0355(9) 0.0021(7) -0.0075(7) -0.0113(7)
O2 0.0398(10) 0.0377(9) 0.0413(10) -0.0030(7) -0.0077(8) -0.0130(8)
O3 0.0444(12) 0.0450(11) 0.0798(15) -0.0233(10) -0.0099(11) -0.0144(9)
O4 0.0584(13) 0.0411(10) 0.0428(11) 0.0018(8) -0.0088(10) -0.0175(9)
C10 0.0335(12) 0.0281(11) 0.0348(13) -0.0037(9) -0.0069(10) -0.0085(9)
C11 0.0305(12) 0.0286(11) 0.0368(13) -0.0030(9) -0.0065(10) -0.0083(9)
C12 0.0395(13) 0.0313(12) 0.0377(13) -0.0025(10) -0.0090(11) -0.0097(10)
C13 0.0434(14) 0.0349(13) 0.0383(14) 0.0003(10) -0.0046(11) -0.0143(11)
C14 0.0340(13) 0.0377(13) 0.0453(15) -0.0042(11) -0.0028(11) -0.0149(11)
C15 0.0313(12) 0.0323(12) 0.0390(13) -0.0041(10) -0.0072(10) -0.0091(10)
C16 0.0588(18) 0.0566(18) 0.0475(17) 0.0096(14) -0.0036(14) -0.0310(15)
C17 0.068(2) 0.094(3) 0.088(3) 0.036(2) -0.014(2) -0.046(2)
C18 0.234(7) 0.128(4) 0.056(3) -0.025(3) 0.050(3) -0.117(5)
C19 0.081(3) 0.130(4) 0.108(3) 0.081(3) -0.040(3) -0.058(3)
C20 0.0353(13) 0.0379(13) 0.0449(15) -0.0017(11) -0.0156(11) -0.0101(11)
C21 0.0336(13) 0.0400(13) 0.0472(15) -0.0049(11) -0.0141(11) -0.0114(11)
C22 0.0377(14) 0.0488(15) 0.0523(17) -0.0027(13) -0.0121(12) -0.0181(12)
C23 0.0445(15) 0.0485(16) 0.0657(19) 0.0013(14) -0.0210(14) -0.0217(13)
C24 0.0479(16) 0.0429(15) 0.0635(19) -0.0085(13) -0.0242(14) -0.0151(13)
C25 0.0388(14) 0.0444(14) 0.0450(15) -0.0059(12) -0.0147(12) -0.0102(11)
C26 0.059(2) 0.0579(19) 0.092(3) -0.0023(18) -0.0237(18) -0.0338(16)
C27 0.224(7) 0.096(4) 0.146(5) -0.035(3) 0.044(5) -0.117(5)
C28 0.277(9) 0.274(9) 0.108(4) 0.058(5) -0.058(5) -0.245(8)
C29 0.087(4) 0.088(4) 0.570(17) 0.059(6) -0.138(7) -0.061(3)
C30 0.0455(15) 0.0412(14) 0.0391(14) -0.0069(11) -0.0036(11) -0.0169(12)
C31 0.0441(14) 0.0426(14) 0.0365(14) -0.0028(11) -0.0084(11) -0.0135(12)
C32 0.0522(16) 0.0452(15) 0.0438(15) -0.0084(12) -0.0136(13) -0.0187(13)
C33 0.0528(17) 0.0449(15) 0.0493(17) -0.0134(13) -0.0101(13) -0.0122(13)
C34 0.0432(15) 0.0521(16) 0.0435(16) -0.0092(13) -0.0062(12) -0.0109(13)
C35 0.0423(14) 0.0511(15) 0.0371(14) -0.0095(12) -0.0025(11) -0.0203(12)
C36 0.065(2) 0.0475(18) 0.086(3) -0.0247(17) -0.0199(19) -0.0094(16)
C37 0.415(14) 0.049(3) 0.210(8) -0.005(4) -0.176(10) -0.015(5)
C38 0.136(5) 0.094(4) 0.375(12) -0.138(6) -0.134(7) 0.022(3)
C39 0.110(5) 0.151(6) 0.327(11) -0.179(7) 0.070(6) -0.047(4)
C40 0.0336(13) 0.0377(13) 0.0452(15) -0.0022(11) -0.0093(11) -0.0159(11)
C41 0.0309(12) 0.0469(14) 0.0453(15) -0.0085(11) -0.0034(11) -0.0196(11)
C42 0.0318(13) 0.0383(14) 0.0635(19) -0.0140(12) -0.0075(12) -0.0122(11)
C43 0.0351(13) 0.0387(14) 0.0575(17) -0.0015(12) -0.0102(12) -0.0153(11)
C44 0.0341(13) 0.0399(13) 0.0457(15) 0.0014(11) -0.0091(11) -0.0143(11)
C45 0.0272(11) 0.0352(12) 0.0422(14) -0.0035(10) -0.0074(10) -0.0118(10)
C46 0.0572(19) 0.0375(15) 0.082(2) 0.0065(15) -0.0184(17) -0.0149(14)
C47 0.105(4) 0.068(3) 0.149(5) 0.042(3) -0.014(3) -0.036(3)
C48 0.160(5) 0.045(2) 0.101(3) -0.002(2) -0.029(3) -0.004(3)
C49 0.131(4) 0.061(2) 0.123(4) 0.012(2) -0.076(3) -0.017(2)
C51 0.062(2) 0.0580(19) 0.0514(18) 0.0034(14) 0.0014(15) -0.0200(16)
C52 0.080(2) 0.0495(18) 0.063(2) 0.0137(15) -0.0072(18) -0.0245(17)
C53 0.071(2) 0.067(2) 0.075(2) 0.0041(17) -0.0183(18) -0.0404(18)
C61 0.078(2) 0.0587(19) 0.066(2) -0.0068(16) -0.0363(18) -0.0178(17)
C62 0.074(2) 0.059(2) 0.058(2) -0.0155(16) 0.0009(17) -0.0218(17)
C63 0.085(2) 0.0386(16) 0.072(2) -0.0008(15) -0.0236(19) -0.0188(16)
C71 0.071(2) 0.106(3) 0.085(3) 0.016(2) -0.045(2) -0.036(2)
C72 0.087(3) 0.070(2) 0.0461(18) -0.0010(16) -0.0250(18) -0.0152(19)
C73 0.087(3) 0.061(2) 0.072(2) 0.0089(18) -0.042(2) -0.0018(19)
C81 0.098(4) 0.102(4) 0.127(5) 0.031(3) -0.028(3) -0.061(3)
C82 0.143(5) 0.076(3) 0.123(5) -0.022(3) -0.049(4) -0.023(3)
C83 0.161(5) 0.103(4) 0.057(3) 0.004(3) -0.009(3) -0.036(4)
C84 0.094(3) 0.075(3) 0.085(3) 0.021(2) -0.025(2) -0.033(2)
C85 0.087(3) 0.079(3) 0.096(3) -0.018(2) -0.012(3) -0.028(2)
C86 0.109(4) 0.127(5) 0.087(3) -0.012(3) 0.024(3) -0.052(4)
C91 0.092(5) 0.146(7) 0.255(11) 0.016(7) -0.045(6) -0.039(5)
C92 0.152(7) 0.127(6) 0.224(9) 0.020(6) -0.051(7) -0.056(6)
C93 0.098(6) 0.150(7) 0.257(11) -0.006(7) -0.024(6) -0.060(5)

loop_
_atom_type_symbol
_atom_type_description
_atom_type_scat_dispersion_real
_atom_type_scat_dispersion_imag
_atom_type_scat_source
C C 0.0033 0.0016 'International Tables Vol C Tables 4.2.6.8 and 6.1.1.4'
H H 0.0000 0.0000 'International Tables Vol C Tables 4.2.6.8 and 6.1.1.4'
O O 0.0106 0.0060 'International Tables Vol C Tables 4.2.6.8 and 6.1.1.4'
P P 0.1023 0.0942 'International Tables Vol C Tables 4.2.6.8 and 6.1.1.4'
S S 0.1246 0.1234 'International Tables Vol C Tables 4.2.6.8 and 6.1.1.4'
Mo Mo -1.6832 0.6857 'International Tables Vol C Tables 4.2.6.8 and 6.1.1.4'

loop_
_geom_angle_atom_site_label_1
_geom_angle_atom_site_label_2
_geom_angle_atom_site_label_3
_geom_angle
_geom_angle_site_symmetry_1
H1 Mo H2 52.5(15) .
H1 Mo O1 128.1(12) .
H2 Mo O1 135.5(11) .
H1 Mo O2 141.5(12) .
H2 Mo O2 127.6(11) .
O1 Mo O2 80.96(6) .
H1 Mo P1 59.5(12) .
H2 Mo P1 64.1(11) .
O1 Mo P1 79.71(5) .
O2 Mo P1 158.70(5) .
H1 Mo P3 73.2(12) .
H2 Mo P3 63.8(11) .
O1 Mo P3 156.15(5) .
O2 Mo P3 75.20(5) .
P1 Mo P3 123.95(3) .
H1 Mo S1 126.9(12) .
H2 Mo S1 75.9(11) .
O1 Mo S1 78.98(5) .
O2 Mo S1 78.07(5) .
P1 Mo S1 89.50(2) .
P3 Mo S1 96.77(3) .
H1 Mo P2 67.8(12) .
H2 Mo P2 119.7(11) .
O1 Mo P2 86.40(5) .
O2 Mo P2 93.20(5) .
P1 Mo P2 94.44(3) .
P3 Mo P2 93.92(3) .
S1 Mo P2 163.94(2) .
C21 S1 C15 99.87(11) .
C21 S1 Mo 100.82(9) .
C15 S1 Mo 98.89(8) .
C25 S2 C31 106.40(12) .
C35 S3 C41 100.04(12) .
C11 S4 C45 101.41(11) .
C63 P1 C61 101.77(17) .
C63 P1 C62 100.36(17) .
C61 P1 C62 99.50(18) .
C63 P1 Mo 117.35(12) .
C61 P1 Mo 118.97(11) .
C62 P1 Mo 115.73(12) .
C51 P2 C53 100.12(17) .
C51 P2 C52 101.42(16) .
C53 P2 C52 99.28(17) .
C51 P2 Mo 118.49(12) .
C53 P2 Mo 117.24(12) .
C52 P2 Mo 116.99(12) .
C72 P3 C71 101.4(2) .
C72 P3 C73 101.34(17) .
C71 P3 C73 101.1(2) .
C72 P3 Mo 116.99(12) .
C71 P3 Mo 115.29(12) .
C73 P3 Mo 118.06(13) .
C10 O1 Mo 120.00(14) .
C20 O2 Mo 120.80(15) .
O1 C10 C15 122.5(2) .
O1 C10 C11 122.7(2) .
C15 C10 C11 114.7(2) .
C12 C11 C10 121.2(2) .
C12 C11 S4 118.25(18) .
C10 C11 S4 120.50(18) .
C11 C12 C13 123.0(2) .
C14 C13 C12 116.1(2) .
C14 C13 C16 122.2(2) .
C12 C13 C16 121.6(2) .
C13 C14 C15 121.5(2) .
C14 C15 C10 123.4(2) .
C14 C15 S1 119.68(19) .
C10 C15 S1 116.91(19) .
C19 C16 C18 109.9(4) .
C19 C16 C17 106.4(3) .
C18 C16 C17 109.7(4) .
C19 C16 C13 111.1(3) .
C18 C16 C13 108.6(3) .
C17 C16 C13 111.2(3) .
O2 C20 C21 122.2(2) .
O2 C20 C25 123.0(2) .
C21 C20 C25 114.7(2) .
C22 C21 C20 123.3(2) .
C22 C21 S1 119.5(2) .
C20 C21 S1 117.2(2) .
C21 C22 C23 121.8(3) .
C22 C23 C24 116.0(3) .
C22 C23 C26 120.9(3) .
C24 C23 C26 123.0(3) .
C23 C24 C25 123.3(3) .
C24 C25 C20 120.7(3) .
C24 C25 S2 118.0(2) .
C20 C25 S2 121.0(2) .
C29 C26 C27 110.3(5) .
C29 C26 C28 109.3(6) .
C27 C26 C28 104.2(5) .
C29 C26 C23 110.0(3) .
C27 C26 C23 113.3(3) .
C28 C26 C23 109.5(3) .
O3 C30 C31 124.6(2) .
O3 C30 C35 116.8(2) .
C31 C30 C35 118.6(2) .
C30 C31 C32 120.1(2) .
C30 C31 S2 119.9(2) .
C32 C31 S2 119.7(2) .
C31 C32 C33 122.3(3) .
C32 C33 C34 116.5(3) .
C32 C33 C36 122.4(3) .
C34 C33 C36 121.1(3) .
C35 C34 C33 122.5(3) .
C34 C35 C30 119.8(3) .
C34 C35 S3 120.8(2) .
C30 C35 S3 119.4(2) .
C38 C36 C37 113.3(6) .
C38 C36 C39 107.0(5) .
C37 C36 C39 102.8(6) .
C38 C36 C33 113.9(3) .
C37 C36 C33 109.0(3) .
C39 C36 C33 110.2(4) .
O4 C40 C45 121.2(2) .
O4 C40 C41 120.9(2) .
C45 C40 C41 117.9(2) .
C42 C41 C40 119.7(3) .
C42 C41 S3 118.6(2) .
C40 C41 S3 121.7(2) .
C43 C42 C41 123.1(2) .
C42 C43 C44 116.5(2) .
C42 C43 C46 123.3(3) .
C44 C43 C46 120.2(3) .
C45 C44 C43 122.0(3) .
C44 C45 C40 120.7(2) .
C44 C45 S4 119.7(2) .
C40 C45 S4 119.52(19) .
C48 C46 C47 110.9(4) .
C48 C46 C43 112.9(3) .
C47 C46 C43 110.0(3) .
C48 C46 C49 107.7(3) .
C47 C46 C49 105.4(4) .
C43 C46 C49 109.7(3) .
C82 C81 C86 118.5(5) .
C81 C82 C83 119.8(5) .
C84 C83 C82 119.8(5) .
C85 C84 C83 121.1(4) .
C84 C85 C86 119.5(4) .
C81 C86 C85 121.2(5) .
C93 C91 C92 120.8(8) 2_855
C91 C92 C93 118.3(8) .
C91 C93 C92 120.8(8) 2_855

loop_
_geom_bond_atom_site_label_1
_geom_bond_atom_site_label_2
_geom_bond_distance
_geom_bond_site_symmetry_2
Mo H1 1.59(3) .
Mo H2 1.61(3) .
Mo O1 2.1772(16) .
Mo O2 2.2235(17) .
Mo P1 2.4567(8) .
Mo P3 2.4581(8) .
Mo S1 2.4696(7) .
Mo P2 2.4850(8) .
S1 C21 1.779(3) .
S1 C15 1.783(2) .
S2 C25 1.780(3) .
S2 C31 1.782(3) .
S3 C35 1.780(3) .
S3 C41 1.786(3) .
S4 C11 1.778(2) .
S4 C45 1.781(2) .
P1 C63 1.827(3) .
P1 C61 1.829(3) .
P1 C62 1.837(3) .
P2 C51 1.816(3) .
P2 C53 1.829(3) .
P2 C52 1.836(3) .
P3 C72 1.818(3) .
P3 C71 1.825(4) .
P3 C73 1.828(3) .
O1 C10 1.325(3) .
O2 C20 1.326(3) .
O3 C30 1.337(3) .
O4 C40 1.354(3) .
C10 C15 1.407(3) .
C10 C11 1.418(3) .
C11 C12 1.391(3) .
C12 C13 1.398(4) .
C13 C14 1.388(4) .
C13 C16 1.540(4) .
C14 C15 1.388(4) .
C16 C19 1.519(5) .
C16 C18 1.520(5) .
C16 C17 1.526(5) .
C20 C21 1.407(4) .
C20 C25 1.421(4) .
C21 C22 1.384(4) .
C22 C23 1.384(4) .
C23 C24 1.389(4) .
C23 C26 1.538(4) .
C24 C25 1.397(4) .
C26 C29 1.462(6) .
C26 C27 1.483(6) .
C26 C28 1.521(7) .
C30 C31 1.391(4) .
C30 C35 1.408(4) .
C31 C32 1.393(4) .
C32 C33 1.393(4) .
C33 C34 1.398(4) .
C33 C36 1.536(4) .
C34 C35 1.382(4) .
C36 C38 1.434(6) .
C36 C37 1.492(7) .
C36 C39 1.509(7) .
C40 C45 1.399(4) .
C40 C41 1.401(4) .
C41 C42 1.392(4) .
C42 C43 1.377(4) .
C43 C44 1.395(4) .
C43 C46 1.536(4) .
C44 C45 1.384(3) .
C46 C48 1.489(5) .
C46 C47 1.499(5) .
C46 C49 1.556(5) .
C81 C82 1.350(7) .
C81 C86 1.354(7) .
C82 C83 1.387(8) .
C83 C84 1.333(7) .
C84 C85 1.321(6) .
C85 C86 1.370(7) .
C91 C93 1.340(10) 2_855
C91 C92 1.347(10) .
C92 C93 1.371(10) .
C93 C91 1.340(10) 2_855
